data_7208054
loop_
_publ_author_name
'Chu, Wenjuan'
'Wu, Benlai'
'Tang, Mingsheng'
'Fan, Yaoting'
'Hou, Hongwei'

_publ_section_title
;
 A novel dodecanuclear cadmium(ii) macrocycle with a 3D framework:
 synthesis, structure and properties
;
_journal_issue 13
_journal_name_full CrystEngComm
_journal_page_first 4414
_journal_paper_doi 10.1039/c2ce06694g
_journal_volume 14
_journal_year 2012
_chemical_formula_moiety 'C10 H8 N5'
_chemical_formula_sum 'C10 H8 N5'
_chemical_formula_weight 198.21
_chemical_name_systematic
;
?
;
_space_group_IT_number 61
_symmetry_cell_setting orthorhombic
_symmetry_space_group_name_Hall '-P 2ac 2ab'
_symmetry_space_group_name_H-M 'P b c a'
_atom_sites_solution_hydrogens geom
_atom_sites_solution_primary direct
_atom_sites_solution_secondary difmap
_audit_creation_method SHELXL-97
_cell_angle_alpha 90.00
_cell_angle_beta 90.00
_cell_angle_gamma 90.00
_cell_formula_units_Z 8
_cell_length_a 6.4648(13)
_cell_length_b 9.841(2)
_cell_length_c 30.508(6)
_cell_measurement_reflns_used 17519
_cell_measurement_temperature 293(2)
_cell_measurement_theta_max 27.8884
_cell_measurement_theta_min 2.6704
_cell_volume 1940.9(7)
_computing_cell_refinement 'CrystalClear (Rigaku/MSC Inc., 2006)'
_computing_data_collection 'CrystalClear (Rigaku/MSC Inc., 2006)'
_computing_data_reduction 'CrystalClear (Rigaku/MSC Inc., 2006)'
_computing_molecular_graphics 'SHELXS (Sheldrick, 2008)'
_computing_publication_material 'SHELXS (Sheldrick, 2008)'
_computing_structure_refinement 'SHELXS-97 (Sheldrick, 2008)'
_computing_structure_solution 'SHELXS-97 (Sheldrick, 2008)'
_diffrn_ambient_temperature 293(2)
_diffrn_measured_fraction_theta_full 0.999
_diffrn_measured_fraction_theta_max 0.999
_diffrn_measurement_device_type Rigaku
_diffrn_measurement_method \w
_diffrn_radiation_monochromator graphite
_diffrn_radiation_source 'fine-focus sealed tube'
_diffrn_radiation_type MoK\a
_diffrn_radiation_wavelength 0.71073
_diffrn_reflns_av_R_equivalents 0.0354
_diffrn_reflns_av_sigmaI/netI 0.0175
_diffrn_reflns_limit_h_max 7
_diffrn_reflns_limit_h_min -7
_diffrn_reflns_limit_k_max 11
_diffrn_reflns_limit_k_min -11
_diffrn_reflns_limit_l_max 36
_diffrn_reflns_limit_l_min -36
_diffrn_reflns_number 17519
_diffrn_reflns_theta_full 25.00
_diffrn_reflns_theta_max 25.00
_diffrn_reflns_theta_min 2.67
_diffrn_standards_decay_% none
_diffrn_standards_interval_time 150
_diffrn_standards_number 2
_exptl_absorpt_coefficient_mu 0.090
_exptl_absorpt_correction_T_max 0.9911
_exptl_absorpt_correction_T_min 0.9823
_exptl_absorpt_correction_type numerical
_exptl_absorpt_process_details '(Otwinowski & Minor, 1997)'
_exptl_crystal_colour colourless
_exptl_crystal_density_diffrn 1.357
_exptl_crystal_density_method 'not measured'
_exptl_crystal_description needle
_exptl_crystal_F_000 824
_exptl_crystal_size_max 0.20
_exptl_crystal_size_mid 0.10
_exptl_crystal_size_min 0.10
_refine_diff_density_max 0.525
_refine_diff_density_min -0.488
_refine_diff_density_rms 0.050
_refine_ls_extinction_method none
_refine_ls_goodness_of_fit_ref 1.008
_refine_ls_hydrogen_treatment constr
_refine_ls_matrix_type full
_refine_ls_number_parameters 136
_refine_ls_number_reflns 1699
_refine_ls_number_restraints 0
_refine_ls_restrained_S_all 1.008
_refine_ls_R_factor_all 0.0764
_refine_ls_R_factor_gt 0.0754
_refine_ls_shift/su_max 0.000
_refine_ls_shift/su_mean 0.000
_refine_ls_structure_factor_coef Fsqd
_refine_ls_weighting_details 'calc w=1/[\s^2^(Fo^2^)+(0.0765P)^2^+3.0112P] where P=(Fo^2^+2Fc^2^)/3'
_refine_ls_weighting_scheme calc
_refine_ls_wR_factor_gt 0.1805
_refine_ls_wR_factor_ref 0.1813
_reflns_number_gt 1674
_reflns_number_total 1699
_reflns_threshold_expression >2sigma(I)
_cod_data_source_file c2ce06694g.txt
_cod_data_source_block Htmb
_cod_original_cell_volume 1941.0(7)
_cod_original_sg_symbol_H-M Pbca
_cod_database_code 7208054

loop_
_symmetry_equiv_pos_as_xyz
'x, y, z'
'-x+1/2, -y, z+1/2'
'-x, y+1/2, -z+1/2'
'x+1/2, -y+1/2, -z'
'-x, -y, -z'
'x-1/2, y, -z-1/2'
'x, -y-1/2, z-1/2'
'-x-1/2, y-1/2, z'

loop_
_atom_site_label
_atom_site_type_symbol
_atom_site_fract_x
_atom_site_fract_y
_atom_site_fract_z
_atom_site_U_iso_or_equiv
_atom_site_adp_type
_atom_site_occupancy
_atom_site_symmetry_multiplicity
_atom_site_calc_flag
_atom_site_refinement_flags
N1 N 0.5100(4) 0.3341(2) 0.05294(8) 0.0441(6) Uani 1 1 d .
N2 N 0.4483(5) 0.2177(3) 0.03404(10) 0.0635(9) Uani 1 1 d .
N3 N 0.7437(6) 0.1846(4) 0.06414(13) 0.0850(11) Uani 1 1 d .
N4 N 0.2451(4) 0.5809(2) 0.11911(8) 0.0407(6) Uani 1 1 d .
N5 N 0.1676(4) 0.3599(2) 0.11509(8) 0.0433(6) Uani 1 1 d .
C1 C 0.5899(6) 0.1307(3) 0.04114(12) 0.0571(9) Uani 1 1 d .
H1A H 0.5861 0.0411 0.0315 0.069 Uiso 1 1 calc R
C2 C 0.6927(6) 0.3112(4) 0.07086(15) 0.0713(11) Uani 1 1 d .
H2A H 0.7720 0.3749 0.0858 0.086 Uiso 1 1 calc R
C3 C 0.3788(5) 0.4545(3) 0.05445(10) 0.0425(7) Uani 1 1 d .
H3A H 0.2811 0.4517 0.0303 0.051 Uiso 1 1 calc R
H3B H 0.4636 0.5351 0.0510 0.051 Uiso 1 1 calc R
C4 C 0.2639(4) 0.4624(2) 0.09666(9) 0.0367(6) Uani 1 1 d .
C5 C 0.1205(5) 0.5531(3) 0.15482(9) 0.0412(7) Uani 1 1 d .
C6 C 0.0424(5) 0.6351(3) 0.18815(11) 0.0556(9) Uani 1 1 d .
H6A H 0.0734 0.7273 0.1897 0.067 Uiso 1 1 calc R
C7 C -0.0823(6) 0.5737(4) 0.21861(12) 0.0637(10) Uani 1 1 d .
H7A H -0.1364 0.6256 0.2414 0.076 Uiso 1 1 calc R
C8 C -0.1300(6) 0.4361(4) 0.21644(12) 0.0663(10) Uani 1 1 d .
H8A H -0.2159 0.3984 0.2377 0.080 Uiso 1 1 calc R
C9 C -0.0534(5) 0.3539(3) 0.18360(12) 0.0587(9) Uani 1 1 d .
H9A H -0.0850 0.2618 0.1824 0.070 Uiso 1 1 calc R
C10 C 0.0739(4) 0.4151(3) 0.15220(10) 0.0420(7) Uani 1 1 d .

loop_
_atom_site_aniso_label
_atom_site_aniso_U_11
_atom_site_aniso_U_22
_atom_site_aniso_U_33
_atom_site_aniso_U_23
_atom_site_aniso_U_13
_atom_site_aniso_U_12
N1 0.0456(14) 0.0380(14) 0.0487(14) -0.0047(11) 0.0049(11) 0.0001(11)
N2 0.080(2) 0.0421(16) 0.0688(19) -0.0162(13) 0.0087(16) -0.0091(15)
N3 0.079(2) 0.066(2) 0.110(3) 0.014(2) 0.025(2) 0.0375(19)
N4 0.0471(13) 0.0291(12) 0.0459(13) -0.0031(10) -0.0003(11) 0.0010(11)
N5 0.0462(13) 0.0286(12) 0.0550(15) -0.0004(10) 0.0050(12) -0.0024(10)
C1 0.072(2) 0.0288(15) 0.070(2) -0.0061(14) 0.0272(19) 0.0123(17)
C2 0.048(2) 0.065(2) 0.101(3) -0.008(2) -0.009(2) 0.0120(18)
C3 0.0450(16) 0.0330(15) 0.0495(16) 0.0009(12) 0.0009(14) -0.0002(12)
C4 0.0364(14) 0.0258(13) 0.0478(15) -0.0020(11) -0.0053(13) 0.0014(11)
C5 0.0435(16) 0.0364(15) 0.0438(15) -0.0019(12) -0.0028(13) 0.0039(12)
C6 0.065(2) 0.0454(17) 0.0563(19) -0.0071(15) -0.0004(17) 0.0087(16)
C7 0.067(2) 0.069(2) 0.055(2) -0.0050(17) 0.0067(17) 0.0151(19)
C8 0.061(2) 0.079(3) 0.059(2) 0.0102(19) 0.0156(18) 0.005(2)
C9 0.060(2) 0.0474(18) 0.069(2) 0.0083(16) 0.0111(17) -0.0053(16)
C10 0.0415(15) 0.0360(15) 0.0485(16) 0.0026(12) -0.0008(13) 0.0029(13)

loop_
_atom_type_symbol
_atom_type_description
_atom_type_scat_dispersion_real
_atom_type_scat_dispersion_imag
_atom_type_scat_source
C C 0.0033 0.0016 'International Tables Vol C Tables 4.2.6.8 and 6.1.1.4'
H H 0.0000 0.0000 'International Tables Vol C Tables 4.2.6.8 and 6.1.1.4'
N N 0.0061 0.0033 'International Tables Vol C Tables 4.2.6.8 and 6.1.1.4'

loop_
_geom_angle_atom_site_label_1
_geom_angle_atom_site_label_2
_geom_angle_atom_site_label_3
_geom_angle
C2 N1 N2 107.3(3)
C2 N1 C3 130.3(3)
N2 N1 C3 122.3(3)
C1 N2 N1 106.7(3)
C2 N3 C1 105.9(3)
C4 N4 C5 106.3(2)
C4 N5 C10 104.7(2)
N2 C1 N3 111.1(3)
N2 C1 H1A 124.4
N3 C1 H1A 124.4
N3 C2 N1 108.9(4)
N3 C2 H2A 125.5
N1 C2 H2A 125.5
N1 C3 C4 111.1(2)
N1 C3 H3A 109.4
C4 C3 H3A 109.4
N1 C3 H3B 109.4
C4 C3 H3B 109.4
H3A C3 H3B 108.0
N5 C4 N4 113.7(2)
N5 C4 C3 124.5(2)
N4 C4 C3 121.7(2)
N4 C5 C6 132.2(3)
N4 C5 C10 105.9(2)
C6 C5 C10 121.9(3)
C7 C6 C5 116.9(3)
C7 C6 H6A 121.5
C5 C6 H6A 121.5
C6 C7 C8 121.8(3)
C6 C7 H7A 119.1
C8 C7 H7A 119.1
C9 C8 C7 121.7(3)
C9 C8 H8A 119.1
C7 C8 H8A 119.1
C8 C9 C10 117.1(3)
C8 C9 H9A 121.4
C10 C9 H9A 121.4
C5 C10 N5 109.4(2)
C5 C10 C9 120.5(3)
N5 C10 C9 130.1(3)

loop_
_geom_bond_atom_site_label_1
_geom_bond_atom_site_label_2
_geom_bond_distance
N1 C2 1.321(4)
N1 N2 1.343(4)
N1 C3 1.458(4)
N2 C1 1.271(4)
N3 C2 1.305(5)
N3 C1 1.328(5)
N4 C4 1.358(3)
N4 C5 1.382(4)
N5 C4 1.312(3)
N5 C10 1.394(4)
C1 H1A 0.9300
C2 H2A 0.9300
C3 C4 1.489(4)
C3 H3A 0.9700
C3 H3B 0.9700
C5 C6 1.392(4)
C5 C10 1.394(4)
C6 C7 1.370(5)
C6 H6A 0.9300
C7 C8 1.391(6)
C7 H7A 0.9300
C8 C9 1.380(5)
C8 H8A 0.9300
C9 C10 1.399(4)
C9 H9A 0.9300

loop_
_geom_torsion_atom_site_label_1
_geom_torsion_atom_site_label_2
_geom_torsion_atom_site_label_3
_geom_torsion_atom_site_label_4
_geom_torsion
C2 N1 N2 C1 0.5(4)
C3 N1 N2 C1 -175.1(3)
N1 N2 C1 N3 0.1(4)
C2 N3 C1 N2 -0.6(5)
C1 N3 C2 N1 0.9(5)
N2 N1 C2 N3 -0.9(4)
C3 N1 C2 N3 174.3(3)
C2 N1 C3 C4 -79.0(4)
N2 N1 C3 C4 95.5(3)
C10 N5 C4 N4 1.3(3)
C10 N5 C4 C3 -176.9(3)
C5 N4 C4 N5 -1.7(3)
C5 N4 C4 C3 176.6(3)
N1 C3 C4 N5 -45.4(4)
N1 C3 C4 N4 136.6(3)
C4 N4 C5 C6 -177.4(3)
C4 N4 C5 C10 1.3(3)
N4 C5 C6 C7 178.8(3)
C10 C5 C6 C7 0.3(5)
C5 C6 C7 C8 -0.3(5)
C6 C7 C8 C9 0.4(6)
C7 C8 C9 C10 -0.4(6)
N4 C5 C10 N5 -0.5(3)
C6 C5 C10 N5 178.3(3)
N4 C5 C10 C9 -179.2(3)
C6 C5 C10 C9 -0.4(5)
C4 N5 C10 C5 -0.4(3)
C4 N5 C10 C9 178.1(3)
C8 C9 C10 C5 0.5(5)
C8 C9 C10 N5 -177.9(3)
